data_7718701
loop_
_publ_author_name
'Zhang, Jingli'
'Xu, Xingyu'
'Yan, Xiaoyu'

_publ_section_title
;
 Au-involving chalcogen bond in 4-(2-chalcophenyl)-1,2,3-triazolylidene
 Au(i) complexes: synthesis, characterization, and photophysical
 properties
;
_journal_issue 24
_journal_name_full 'Dalton Transactions'
_journal_page_first 9576
_journal_page_last 9583
_journal_paper_doi 10.1039/D4DT03508A
_journal_volume 54
_journal_year 2025
_chemical_formula_sum 'C30 H37 Au Cl N3 Se'
_chemical_formula_weight 751.00
_space_group_crystal_system triclinic
_space_group_IT_number 2
_space_group_name_Hall '-P 1'
_space_group_name_H-M_alt 'P -1'
_atom_sites_solution_hydrogens geom
_atom_sites_solution_primary direct
_audit_creation_method
;FinalCif V118 by Daniel Kratzert, Freiburg 2025,
https://dkratzert.de/finalcif.html
;
_audit_update_record
;
2025-04-07 deposited with the CCDC.	2025-05-15 downloaded from the CCDC.
;
_cell_angle_alpha 106.567(2)
_cell_angle_beta 104.031(2)
_cell_angle_gamma 109.117(2)
_cell_formula_units_Z 2
_cell_length_a 10.2524(7)
_cell_length_b 13.1157(8)
_cell_length_c 13.1894(7)
_cell_measurement_reflns_used 4064
_cell_measurement_temperature 150(2)
_cell_measurement_theta_max 24.721
_cell_measurement_theta_min 2.264
_cell_volume 1491.66(16)
_computing_cell_refinement 'SAINT V8.41'
_computing_data_collection 'Bruker BIS 8.5.0.27 Release/2023-03-20 && ToolAlignment 2023.9-4'
_computing_data_reduction 'SAINT V8.41'
_computing_molecular_graphics 'Mercury CSD, C. F. Macrae et al. 2008'
_computing_publication_material
;FinalCif V118 by Daniel Kratzert, Freiburg 2025,
https://dkratzert.de/finalcif.html
;
_computing_structure_refinement 'SHELXL-2019/2 (Sheldrick, 2019)'
_computing_structure_solution 'SHELXT 2018/2 (Sheldrick, 2018)'
_diffrn_ambient_environment N~2~
_diffrn_ambient_temperature 150(2)
_diffrn_detector CPAD
_diffrn_detector_area_resol_mean 7.41
_diffrn_detector_type 'Bruker PHOTON III'
_diffrn_measured_fraction_theta_full 0.999
_diffrn_measured_fraction_theta_max 0.996
_diffrn_measurement_device 'three-circle diffractometer'
_diffrn_measurement_device_type 'Bruker D8 VENTURE dual wavelength Mo/Cu'
_diffrn_measurement_method '\w and \f scans'
_diffrn_measurement_specimen_support 'MiTeGen micromount'
_diffrn_radiation_monochromator 'mirror optics'
_diffrn_radiation_probe x-ray
_diffrn_radiation_type MoK\a
_diffrn_radiation_wavelength 0.71073
_diffrn_reflns_av_R_equivalents 0.0890
_diffrn_reflns_av_unetI/netI 0.0786
_diffrn_reflns_Laue_measured_fraction_full 0.999
_diffrn_reflns_Laue_measured_fraction_max 0.996
_diffrn_reflns_limit_h_max 13
_diffrn_reflns_limit_h_min -13
_diffrn_reflns_limit_k_max 17
_diffrn_reflns_limit_k_min -17
_diffrn_reflns_limit_l_max 15
_diffrn_reflns_limit_l_min -17
_diffrn_reflns_number 32071
_diffrn_reflns_point_group_measured_fraction_full 0.999
_diffrn_reflns_point_group_measured_fraction_max 0.996
_diffrn_reflns_theta_full 25.242
_diffrn_reflns_theta_max 28.365
_diffrn_reflns_theta_min 2.208
_diffrn_source 'microfocus sealed X-ray tube'
_diffrn_source_current 1.39
_diffrn_source_type 'Incoatec I\ms'
_diffrn_source_voltage 50.0
_exptl_absorpt_coefficient_mu 6.263
_exptl_absorpt_correction_T_max 0.2627
_exptl_absorpt_correction_T_min 0.213
_exptl_absorpt_correction_type multi-scan
_exptl_absorpt_process_details
;SADABS-2016/2 - Bruker AXS area detector scaling and absorption correction:
Krause, L., Herbst-Irmer, R., Sheldrick G.M. & Stalke D., J. Appl. Cryst. 48
(2015) 3-10
;
_exptl_crystal_colour colourless
_exptl_crystal_density_diffrn 1.672
_exptl_crystal_description block
_exptl_crystal_F_000 736
_exptl_crystal_preparation Luminescent
_exptl_crystal_recrystallization_method 'Re-crystallisation from solvent'
_exptl_crystal_size_max 0.100
_exptl_crystal_size_mid 0.100
_exptl_crystal_size_min 0.050
_refine_diff_density_max 1.099
_refine_diff_density_min -0.818
_refine_diff_density_rms 0.173
_refine_ls_extinction_method none
_refine_ls_goodness_of_fit_ref 1.042
_refine_ls_hydrogen_treatment constr
_refine_ls_matrix_type full
_refine_ls_number_parameters 446
_refine_ls_number_reflns 7445
_refine_ls_number_restraints 572
_refine_ls_restrained_S_all 1.017
_refine_ls_R_factor_all 0.0746
_refine_ls_R_factor_gt 0.0481
_refine_ls_shift/su_max 0.000
_refine_ls_shift/su_mean 0.000
_refine_ls_structure_factor_coef Fsqd
_refine_ls_weighting_details 'w=1/[\s^2^(Fo^2^)+(0.0468P)^2^] where P=(Fo^2^+2Fc^2^)/3'
_refine_ls_weighting_scheme calc
_refine_ls_wR_factor_gt 0.0966
_refine_ls_wR_factor_ref 0.1084
_reflns_Friedel_coverage 0.000
_reflns_number_gt 5510
_reflns_number_total 7445
_reflns_threshold_expression 'I > 2\s(I)'
_cod_data_source_file d4dt03508a2.cif
_cod_data_source_block mo_XR2024164_04_01_3Aul_2_0m_a
_cod_depositor_comments 'Adding full bibliography for 7718697--7718703.cif.'
_cod_database_code 7718701
_shelx_shelxl_version_number 2019/2
_shelx_space_group_comment
;
The symmetry employed for this shelxl refinement is uniquely defined
by the following loop, which should always be used as a source of
symmetry information in preference to the above space-group names.
They are only intended as comments.
;
_diffrn_measurement_ambient_temperature_device_make 'Oxford Cryostream 800'

loop_
_space_group_symop_operation_xyz
'x, y, z'
'-x, -y, -z'

loop_
_atom_site_label
_atom_site_type_symbol
_atom_site_fract_x
_atom_site_fract_y
_atom_site_fract_z
_atom_site_U_iso_or_equiv
_atom_site_adp_type
_atom_site_occupancy
_atom_site_site_symmetry_order
_atom_site_calc_flag
_atom_site_refinement_flags_posn
_atom_site_refinement_flags_adp
_atom_site_refinement_flags_occupancy
_atom_site_disorder_assembly
_atom_site_disorder_group
C25 C 0.7410(7) 0.5849(5) 0.4866(5) 0.0338(14) Uani 1 1 d . U . . .
H25 H 0.679977 0.500907 0.470413 0.041 Uiso 1 1 calc R U . . .
C26 C 0.6608(11) 0.6560(8) 0.5293(7) 0.068(2) Uani 1 1 d . U . . .
H26A H 0.633998 0.637427 0.590457 0.103 Uiso 1 1 calc R U . . .
H26B H 0.570510 0.636563 0.466610 0.103 Uiso 1 1 calc R U . . .
H26C H 0.726007 0.740031 0.558580 0.103 Uiso 1 1 calc R U . . .
C27 C 0.8919(9) 0.6237(8) 0.5749(6) 0.067(3) Uani 1 1 d . U . . .
H27A H 0.881982 0.626507 0.647573 0.101 Uiso 1 1 calc R U . . .
H27B H 0.958472 0.701965 0.584585 0.101 Uiso 1 1 calc R U . . .
H27C H 0.933141 0.567692 0.549729 0.101 Uiso 1 1 calc R U . . .
C28 C 0.6780(7) 0.3806(5) 0.0725(5) 0.0313(13) Uani 1 1 d . U . . .
H28 H 0.634156 0.311723 0.091537 0.038 Uiso 1 1 calc R U . . .
C29 C 0.5586(8) 0.3708(6) -0.0292(5) 0.0427(17) Uani 1 1 d . U . . .
H29A H 0.529875 0.298218 -0.094480 0.064 Uiso 1 1 calc R U . . .
H29B H 0.597418 0.438579 -0.048507 0.064 Uiso 1 1 calc R U . . .
H29C H 0.471534 0.369234 -0.010077 0.064 Uiso 1 1 calc R U . . .
C30 C 0.8132(8) 0.3753(7) 0.0452(6) 0.0515(19) Uani 1 1 d . U . . .
H30A H 0.781153 0.302500 -0.020833 0.077 Uiso 1 1 calc R U . . .
H30B H 0.884674 0.377068 0.110975 0.077 Uiso 1 1 calc R U . . .
H30C H 0.860100 0.443049 0.027947 0.077 Uiso 1 1 calc R U . . .
Au1 Au 0.32133(3) 0.05736(2) 0.23305(2) 0.02692(9) Uani 0.8910(9) 1 d D U P A 1
Cl1 Cl 0.1171(2) -0.10602(18) 0.19552(16) 0.0528(6) Uani 0.8910(9) 1 d D U P A 1
Au1A Au 0.3329(3) 0.3301(3) 0.1663(2) 0.0278(7) Uani 0.1090(9) 1 d D U P A 2
Cl1A Cl 0.1446(16) 0.3730(16) 0.0908(15) 0.038(4) Uani 0.1090(9) 1 d D U P A 2
N1 N 0.6456(5) 0.3753(4) 0.2842(4) 0.0219(9) Uani 1 1 d . U . . .
N2 N 0.7346(5) 0.3327(4) 0.3278(4) 0.0231(10) Uani 1 1 d . U . . .
N3 N 0.6396(5) 0.2276(4) 0.3150(4) 0.0211(9) Uani 1 1 d . U . . .
C1 C 0.4939(6) 0.2022(5) 0.2648(4) 0.0230(11) Uani 1 1 d D U . . .
C2 C 0.4994(6) 0.3015(5) 0.2438(4) 0.0217(11) Uani 1 1 d D U . . .
C7 C 0.7127(6) 0.4889(5) 0.2790(5) 0.0238(11) Uani 1 1 d . U . . .
C8 C 0.7573(6) 0.5907(5) 0.3768(5) 0.0283(12) Uani 1 1 d . U . . .
C9 C 0.8182(7) 0.6969(6) 0.3680(6) 0.0367(14) Uani 1 1 d . U . . .
H9 H 0.851052 0.767793 0.432148 0.044 Uiso 1 1 calc R U . . .
C10 C 0.8325(7) 0.7024(5) 0.2680(6) 0.0389(15) Uani 1 1 d . U . . .
H10 H 0.874341 0.776820 0.264171 0.047 Uiso 1 1 calc R U . . .
C11 C 0.7871(7) 0.6019(6) 0.1744(6) 0.0358(14) Uani 1 1 d . U . . .
H11 H 0.797770 0.607712 0.106409 0.043 Uiso 1 1 calc R U . . .
C12 C 0.7255(6) 0.4909(5) 0.1764(5) 0.0279(12) Uani 1 1 d . U . . .
C13 C 0.7006(6) 0.1557(5) 0.3561(5) 0.0271(12) Uani 1 1 d . U . . .
C14 C 0.7221(7) 0.1662(5) 0.4684(5) 0.0319(13) Uani 1 1 d . U . . .
C15 C 0.7813(7) 0.0969(6) 0.5048(5) 0.0353(14) Uani 1 1 d . U . . .
H15 H 0.797396 0.101598 0.580323 0.042 Uiso 1 1 calc R U . . .
C16 C 0.8170(7) 0.0217(6) 0.4341(6) 0.0397(15) Uani 1 1 d . U . . .
H16 H 0.856845 -0.025676 0.461115 0.048 Uiso 1 1 calc R U . . .
C17 C 0.7966(7) 0.0128(6) 0.3239(6) 0.0381(14) Uani 1 1 d . U . . .
H17 H 0.824691 -0.039034 0.276934 0.046 Uiso 1 1 calc R U . . .
C18 C 0.7355(7) 0.0787(5) 0.2814(5) 0.0312(13) Uani 1 1 d . U . . .
C19 C 0.6859(8) 0.2541(7) 0.5471(6) 0.0438(16) Uani 1 1 d . U . . .
H19 H 0.638985 0.290829 0.501574 0.053 Uiso 1 1 calc R U . . .
C20 C 0.5751(11) 0.1920(9) 0.5926(8) 0.076(3) Uani 1 1 d . U . . .
H20A H 0.543091 0.247584 0.634521 0.114 Uiso 1 1 calc R U . . .
H20B H 0.622370 0.162057 0.643784 0.114 Uiso 1 1 calc R U . . .
H20C H 0.488628 0.126250 0.528920 0.114 Uiso 1 1 calc R U . . .
C21 C 0.8262(10) 0.3504(9) 0.6426(8) 0.083(3) Uani 1 1 d . U . . .
H21A H 0.801565 0.407622 0.690740 0.125 Uiso 1 1 calc R U . . .
H21B H 0.894121 0.389927 0.610638 0.125 Uiso 1 1 calc R U . . .
H21C H 0.874177 0.316374 0.688398 0.125 Uiso 1 1 calc R U . . .
C22 C 0.7091(7) 0.0673(5) 0.1590(5) 0.0362(14) Uani 1 1 d . U . . .
H22 H 0.664129 0.121589 0.145445 0.043 Uiso 1 1 calc R U . . .
C23 C 0.5987(8) -0.0587(6) 0.0760(5) 0.0427(17) Uani 1 1 d . U . . .
H23A H 0.580809 -0.064997 -0.002425 0.064 Uiso 1 1 calc R U . . .
H23B H 0.504826 -0.078073 0.088601 0.064 Uiso 1 1 calc R U . . .
H23C H 0.640066 -0.113584 0.088855 0.064 Uiso 1 1 calc R U . . .
C24 C 0.8544(8) 0.1023(7) 0.1382(6) 0.053(2) Uani 1 1 d . U . . .
H24A H 0.834278 0.097342 0.059963 0.080 Uiso 1 1 calc R U . . .
H24B H 0.899221 0.048868 0.149335 0.080 Uiso 1 1 calc R U . . .
H24C H 0.922953 0.183040 0.191737 0.080 Uiso 1 1 calc R U . . .
Se1 Se 0.20144(8) 0.20343(7) 0.08222(7) 0.0347(2) Uani 0.8270(18) 1 d D U P A 1
C3 C 0.3839(11) 0.3277(9) 0.1924(9) 0.0259(19) Uani 0.8270(18) 1 d D U P A 1
C4 C 0.3707(11) 0.4308(8) 0.2028(8) 0.0325(19) Uani 0.8270(18) 1 d D U P A 1
H4 H 0.451827 0.504594 0.252140 0.039 Uiso 0.8270(18) 1 calc R U P A 1
C5 C 0.2361(9) 0.4251(7) 0.1396(6) 0.0280(14) Uani 0.8270(18) 1 d D U P A 1
H5 H 0.218153 0.492895 0.146520 0.034 Uiso 0.8270(18) 1 calc R U P A 1
C6 C 0.1357(10) 0.3182(8) 0.0695(7) 0.0313(17) Uani 0.8270(18) 1 d D U P A 1
H6 H 0.040980 0.301266 0.018452 0.038 Uiso 0.8270(18) 1 calc R U P A 1
Se1A Se 0.3936(14) 0.4766(11) 0.2325(10) 0.034(2) Uani 0.0640(17) 1 d D U P A 3
C3A C 0.377(2) 0.3202(19) 0.1916(16) 0.030(3) Uani 0.0640(17) 1 d D U P A 3
C4A C 0.236(3) 0.2473(18) 0.112(3) 0.031(4) Uani 0.0640(17) 1 d D U P A 3
H4A H 0.203795 0.164528 0.079406 0.038 Uiso 0.0640(17) 1 calc R U P A 3
C5A C 0.140(3) 0.297(2) 0.078(4) 0.031(4) Uani 0.0640(17) 1 d D U P A 3
H5A H 0.041922 0.251524 0.023747 0.037 Uiso 0.0640(17) 1 calc R U P A 3
C6A C 0.198(2) 0.413(2) 0.129(3) 0.032(4) Uani 0.0640(17) 1 d D U P A 3
H6A H 0.145881 0.458208 0.115223 0.038 Uiso 0.0640(17) 1 calc R U P A 3
Se1B Se 0.1743(7) 0.0714(6) 0.1577(6) 0.0433(15) Uani 0.1090(9) 1 d D U P A 2
C3B C 0.3720(16) 0.091(2) 0.228(5) 0.034(4) Uani 0.1090(9) 1 d D U P A 2
C4B C 0.359(2) -0.016(2) 0.231(4) 0.030(4) Uani 0.1090(9) 1 d D U P A 2
H4B H 0.445069 -0.025112 0.265997 0.036 Uiso 0.1090(9) 1 calc R U P A 2
C5B C 0.219(3) -0.1102(19) 0.184(4) 0.033(4) Uani 0.1090(9) 1 d D U P A 2
H5B H 0.204207 -0.188226 0.173736 0.040 Uiso 0.1090(9) 1 calc R U P A 2
C6B C 0.108(2) -0.081(2) 0.153(5) 0.033(5) Uani 0.1090(9) 1 d D U P A 2
H6B H 0.006814 -0.132185 0.131485 0.040 Uiso 0.1090(9) 1 calc R U P A 2

loop_
_atom_site_aniso_label
_atom_site_aniso_U_11
_atom_site_aniso_U_22
_atom_site_aniso_U_33
_atom_site_aniso_U_23
_atom_site_aniso_U_13
_atom_site_aniso_U_12
C25 0.040(3) 0.029(3) 0.035(3) 0.009(2) 0.019(3) 0.015(3)
C26 0.110(7) 0.081(6) 0.063(5) 0.039(4) 0.059(5) 0.069(5)
C27 0.051(5) 0.090(6) 0.036(4) 0.026(4) 0.003(4) 0.010(5)
C28 0.040(3) 0.030(3) 0.030(3) 0.014(2) 0.017(2) 0.019(3)
C29 0.050(4) 0.042(4) 0.032(3) 0.016(3) 0.011(3) 0.018(3)
C30 0.050(4) 0.070(5) 0.043(4) 0.017(4) 0.025(3) 0.036(4)
Au1 0.02658(15) 0.02468(14) 0.02315(13) 0.01194(10) 0.00707(10) 0.00302(11)
Cl1 0.0447(12) 0.0434(11) 0.0390(10) 0.0236(9) 0.0029(8) -0.0149(9)
Au1A 0.0230(15) 0.0349(13) 0.0291(14) 0.0154(10) 0.0111(11) 0.0129(11)
Cl1A 0.029(6) 0.040(7) 0.040(7) 0.016(6) 0.010(5) 0.010(6)
N1 0.020(2) 0.026(2) 0.021(2) 0.0099(18) 0.0103(17) 0.0083(18)
N2 0.023(2) 0.023(2) 0.026(2) 0.0095(18) 0.0102(18) 0.0118(19)
N3 0.022(2) 0.022(2) 0.020(2) 0.0084(17) 0.0094(17) 0.0083(18)
C1 0.023(2) 0.025(2) 0.022(2) 0.009(2) 0.0108(19) 0.009(2)
C2 0.020(2) 0.027(2) 0.019(2) 0.0112(19) 0.0097(18) 0.0081(19)
C7 0.019(2) 0.022(2) 0.032(3) 0.013(2) 0.009(2) 0.008(2)
C8 0.021(3) 0.028(3) 0.037(3) 0.012(2) 0.014(2) 0.009(2)
C9 0.034(3) 0.027(3) 0.046(3) 0.012(3) 0.020(3) 0.008(2)
C10 0.041(3) 0.024(3) 0.055(4) 0.020(3) 0.023(3) 0.010(3)
C11 0.037(3) 0.034(3) 0.044(3) 0.023(3) 0.022(3) 0.013(3)
C12 0.027(3) 0.033(3) 0.028(3) 0.013(2) 0.012(2) 0.016(2)
C13 0.022(3) 0.024(3) 0.032(3) 0.013(2) 0.007(2) 0.008(2)
C14 0.028(3) 0.035(3) 0.033(3) 0.014(2) 0.014(2) 0.012(2)
C15 0.038(3) 0.037(3) 0.035(3) 0.020(3) 0.013(3) 0.016(3)
C16 0.042(3) 0.035(3) 0.047(3) 0.024(3) 0.010(3) 0.020(3)
C17 0.044(3) 0.032(3) 0.043(3) 0.016(3) 0.015(3) 0.022(3)
C18 0.035(3) 0.026(3) 0.035(3) 0.013(2) 0.013(2) 0.013(2)
C19 0.051(4) 0.063(4) 0.035(3) 0.022(3) 0.023(3) 0.037(3)
C20 0.084(6) 0.101(7) 0.088(6) 0.051(6) 0.063(5) 0.057(6)
C21 0.063(6) 0.080(6) 0.064(5) -0.016(5) 0.014(5) 0.026(5)
C22 0.044(4) 0.026(3) 0.033(3) 0.006(2) 0.012(3) 0.014(3)
C23 0.040(4) 0.039(4) 0.037(4) 0.005(3) 0.011(3) 0.015(3)
C24 0.050(5) 0.050(4) 0.037(4) 0.006(3) 0.018(3) 0.004(4)
Se1 0.0223(4) 0.0304(4) 0.0393(4) 0.0051(3) 0.0042(3) 0.0099(3)
C3 0.023(3) 0.031(3) 0.025(3) 0.013(2) 0.012(3) 0.009(3)
C4 0.031(3) 0.028(3) 0.032(3) 0.010(3) 0.008(3) 0.010(3)
C5 0.030(3) 0.036(3) 0.028(3) 0.018(2) 0.014(2) 0.018(3)
C6 0.026(3) 0.036(4) 0.030(3) 0.012(3) 0.009(2) 0.014(3)
Se1A 0.030(4) 0.037(4) 0.032(4) 0.014(3) 0.006(3) 0.013(3)
C3A 0.025(4) 0.032(4) 0.029(4) 0.011(4) 0.009(4) 0.010(4)
C4A 0.025(4) 0.034(4) 0.031(4) 0.011(4) 0.010(4) 0.010(4)
C5A 0.026(4) 0.035(4) 0.031(4) 0.013(4) 0.011(4) 0.012(4)
C6A 0.029(5) 0.035(5) 0.031(5) 0.014(5) 0.009(5) 0.013(5)
Se1B 0.028(3) 0.039(3) 0.048(3) 0.013(2) 0.010(2) 0.004(2)
C3B 0.029(5) 0.032(5) 0.032(5) 0.014(5) 0.007(5) 0.006(5)
C4B 0.028(5) 0.028(5) 0.034(5) 0.020(5) 0.007(5) 0.008(5)
C5B 0.029(5) 0.031(5) 0.034(5) 0.015(5) 0.009(5) 0.006(5)
C6B 0.028(6) 0.033(6) 0.035(6) 0.019(5) 0.010(6) 0.006(5)

loop_
_atom_type_symbol
_atom_type_description
_atom_type_scat_dispersion_real
_atom_type_scat_dispersion_imag
_atom_type_scat_source
C C 0.0033 0.0016 'International Tables Vol C Tables 4.2.6.8 and 6.1.1.4'
H H 0.0000 0.0000 'International Tables Vol C Tables 4.2.6.8 and 6.1.1.4'
Au Au -2.0133 8.8022 'International Tables Vol C Tables 4.2.6.8 and 6.1.1.4'
N N 0.0061 0.0033 'International Tables Vol C Tables 4.2.6.8 and 6.1.1.4'
Se Se -0.0929 2.2259 'International Tables Vol C Tables 4.2.6.8 and 6.1.1.4'
Cl Cl 0.1484 0.1585 'International Tables Vol C Tables 4.2.6.8 and 6.1.1.4'

loop_
_geom_angle_atom_site_label_1
_geom_angle_atom_site_label_2
_geom_angle_atom_site_label_3
_geom_angle
_geom_angle_site_symmetry_1
_geom_angle_site_symmetry_3
_geom_angle_publ_flag
C27 C25 C26 111.8(6) . . ?
C27 C25 C8 109.7(6) . . ?
C26 C25 C8 111.7(6) . . ?
C27 C25 H25 107.8 . . ?
C26 C25 H25 107.8 . . ?
C8 C25 H25 107.8 . . ?
C25 C26 H26A 109.5 . . ?
C25 C26 H26B 109.5 . . ?
H26A C26 H26B 109.5 . . ?
C25 C26 H26C 109.5 . . ?
H26A C26 H26C 109.5 . . ?
H26B C26 H26C 109.5 . . ?
C25 C27 H27A 109.5 . . ?
C25 C27 H27B 109.5 . . ?
H27A C27 H27B 109.5 . . ?
C25 C27 H27C 109.5 . . ?
H27A C27 H27C 109.5 . . ?
H27B C27 H27C 109.5 . . ?
C12 C28 C29 111.7(5) . . ?
C12 C28 C30 110.4(5) . . ?
C29 C28 C30 111.9(5) . . ?
C12 C28 H28 107.6 . . ?
C29 C28 H28 107.6 . . ?
C30 C28 H28 107.6 . . ?
C28 C29 H29A 109.5 . . ?
C28 C29 H29B 109.5 . . ?
H29A C29 H29B 109.5 . . ?
C28 C29 H29C 109.5 . . ?
H29A C29 H29C 109.5 . . ?
H29B C29 H29C 109.5 . . ?
C28 C30 H30A 109.5 . . ?
C28 C30 H30B 109.5 . . ?
H30A C30 H30B 109.5 . . ?
C28 C30 H30C 109.5 . . ?
H30A C30 H30C 109.5 . . ?
H30B C30 H30C 109.5 . . ?
C1 Au1 Cl1 177.90(18) . . ?
C2 Au1A Cl1A 175.5(5) . . ?
N2 N1 C2 113.7(4) . . ?
N2 N1 C7 118.0(4) . . ?
C2 N1 C7 128.2(5) . . ?
N1 N2 N3 102.8(4) . . ?
N2 N3 C1 114.4(4) . . ?
N2 N3 C13 117.9(4) . . ?
C1 N3 C13 127.7(5) . . ?
N3 C1 C2 103.3(4) . . ?
N3 C1 C3B 125.7(8) . . ?
C2 C1 C3B 130.2(10) . . ?
N3 C1 Au1 126.5(4) . . ?
C2 C1 Au1 130.2(4) . . ?
N1 C2 C1 105.8(5) . . ?
N1 C2 C3 123.8(6) . . ?
C1 C2 C3 130.4(6) . . ?
N1 C2 C3A 127.7(10) . . ?
C1 C2 C3A 126.5(10) . . ?
N1 C2 Au1A 125.9(4) . . ?
C1 C2 Au1A 128.3(4) . . ?
C12 C7 C8 123.8(5) . . ?
C12 C7 N1 118.1(5) . . ?
C8 C7 N1 118.1(5) . . ?
C9 C8 C7 116.4(5) . . ?
C9 C8 C25 121.4(5) . . ?
C7 C8 C25 122.3(5) . . ?
C8 C9 C10 121.5(6) . . ?
C8 C9 H9 119.3 . . ?
C10 C9 H9 119.3 . . ?
C11 C10 C9 120.6(6) . . ?
C11 C10 H10 119.7 . . ?
C9 C10 H10 119.7 . . ?
C10 C11 C12 121.5(6) . . ?
C10 C11 H11 119.2 . . ?
C12 C11 H11 119.2 . . ?
C11 C12 C7 116.2(5) . . ?
C11 C12 C28 120.8(5) . . ?
C7 C12 C28 123.1(5) . . ?
C18 C13 C14 123.2(6) . . ?
C18 C13 N3 118.1(5) . . ?
C14 C13 N3 118.7(5) . . ?
C15 C14 C13 117.1(6) . . ?
C15 C14 C19 122.0(6) . . ?
C13 C14 C19 120.9(6) . . ?
C16 C15 C14 121.0(6) . . ?
C16 C15 H15 119.5 . . ?
C14 C15 H15 119.5 . . ?
C15 C16 C17 121.5(6) . . ?
C15 C16 H16 119.3 . . ?
C17 C16 H16 119.3 . . ?
C16 C17 C18 120.5(6) . . ?
C16 C17 H17 119.8 . . ?
C18 C17 H17 119.8 . . ?
C17 C18 C13 116.8(6) . . ?
C17 C18 C22 120.8(6) . . ?
C13 C18 C22 122.4(6) . . ?
C21 C19 C20 111.4(7) . . ?
C21 C19 C14 110.5(6) . . ?
C20 C19 C14 110.6(7) . . ?
C21 C19 H19 108.1 . . ?
C20 C19 H19 108.1 . . ?
C14 C19 H19 108.1 . . ?
C19 C20 H20A 109.5 . . ?
C19 C20 H20B 109.5 . . ?
H20A C20 H20B 109.5 . . ?
C19 C20 H20C 109.5 . . ?
H20A C20 H20C 109.5 . . ?
H20B C20 H20C 109.5 . . ?
C19 C21 H21A 109.5 . . ?
C19 C21 H21B 109.5 . . ?
H21A C21 H21B 109.5 . . ?
C19 C21 H21C 109.5 . . ?
H21A C21 H21C 109.5 . . ?
H21B C21 H21C 109.5 . . ?
C18 C22 C24 111.5(6) . . ?
C18 C22 C23 109.9(5) . . ?
C24 C22 C23 110.8(5) . . ?
C18 C22 H22 108.2 . . ?
C24 C22 H22 108.2 . . ?
C23 C22 H22 108.2 . . ?
C22 C23 H23A 109.5 . . ?
C22 C23 H23B 109.5 . . ?
H23A C23 H23B 109.5 . . ?
C22 C23 H23C 109.5 . . ?
H23A C23 H23C 109.5 . . ?
H23B C23 H23C 109.5 . . ?
C22 C24 H24A 109.5 . . ?
C22 C24 H24B 109.5 . . ?
H24A C24 H24B 109.5 . . ?
C22 C24 H24C 109.5 . . ?
H24A C24 H24C 109.5 . . ?
H24B C24 H24C 109.5 . . ?
C6 Se1 C3 87.5(4) . . ?
C4 C3 C2 133.6(10) . . ?
C4 C3 Se1 106.8(7) . . ?
C2 C3 Se1 119.6(7) . . ?
C3 C4 C5 118.7(9) . . ?
C3 C4 H4 120.6 . . ?
C5 C4 H4 120.6 . . ?
C6 C5 C4 114.7(8) . . ?
C6 C5 H5 122.7 . . ?
C4 C5 H5 122.7 . . ?
C5 C6 Se1 112.1(6) . . ?
C5 C6 H6 123.9 . . ?
Se1 C6 H6 123.9 . . ?
C6A Se1A C3A 87.3(7) . . ?
C4A C3A C2 134.2(19) . . ?
C4A C3A Se1A 106.8(11) . . ?
C2 C3A Se1A 119.0(14) . . ?
C3A C4A C5A 118.8(14) . . ?
C3A C4A H4A 120.6 . . ?
C5A C4A H4A 120.6 . . ?
C6A C5A C4A 114.6(14) . . ?
C6A C5A H5A 122.7 . . ?
C4A C5A H5A 122.7 . . ?
C5A C6A Se1A 112.5(11) . . ?
C5A C6A H6A 123.8 . . ?
Se1A C6A H6A 123.8 . . ?
C6B Se1B C3B 87.6(7) . . ?
C4B C3B C1 134.0(15) . . ?
C4B C3B Se1B 106.1(10) . . ?
C1 C3B Se1B 119.9(11) . . ?
C3B C4B C5B 119.1(14) . . ?
C3B C4B H4B 120.5 . . ?
C5B C4B H4B 120.5 . . ?
C6B C5B C4B 114.1(14) . . ?
C6B C5B H5B 123.0 . . ?
C4B C5B H5B 123.0 . . ?
C5B C6B Se1B 112.2(12) . . ?
C5B C6B H6B 123.9 . . ?
Se1B C6B H6B 123.9 . . ?

loop_
_geom_bond_atom_site_label_1
_geom_bond_atom_site_label_2
_geom_bond_distance
_geom_bond_site_symmetry_2
_geom_bond_publ_flag
C25 C27 1.510(10) . ?
C25 C26 1.513(9) . ?
C25 C8 1.518(8) . ?
C25 H25 1.0000 . ?
C26 H26A 0.9800 . ?
C26 H26B 0.9800 . ?
C26 H26C 0.9800 . ?
C27 H27A 0.9800 . ?
C27 H27B 0.9800 . ?
C27 H27C 0.9800 . ?
C28 C12 1.514(8) . ?
C28 C29 1.522(9) . ?
C28 C30 1.532(9) . ?
C28 H28 1.0000 . ?
C29 H29A 0.9800 . ?
C29 H29B 0.9800 . ?
C29 H29C 0.9800 . ?
C30 H30A 0.9800 . ?
C30 H30B 0.9800 . ?
C30 H30C 0.9800 . ?
Au1 C1 1.975(5) . ?
Au1 Cl1 2.2747(18) . ?
Au1A C2 1.973(6) . ?
Au1A Cl1A 2.265(9) . ?
N1 N2 1.318(6) . ?
N1 C2 1.354(7) . ?
N1 C7 1.452(7) . ?
N2 N3 1.337(6) . ?
N3 C1 1.360(7) . ?
N3 C13 1.445(7) . ?
C1 C2 1.394(8) . ?
C1 C3B 1.422(14) . ?
C2 C3 1.410(11) . ?
C2 C3A 1.413(14) . ?
C7 C12 1.398(8) . ?
C7 C8 1.410(8) . ?
C8 C9 1.378(8) . ?
C9 C10 1.382(9) . ?
C9 H9 0.9500 . ?
C10 C11 1.368(9) . ?
C10 H10 0.9500 . ?
C11 C12 1.394(8) . ?
C11 H11 0.9500 . ?
C13 C18 1.399(8) . ?
C13 C14 1.402(8) . ?
C14 C15 1.376(9) . ?
C14 C19 1.526(9) . ?
C15 C16 1.362(9) . ?
C15 H15 0.9500 . ?
C16 C17 1.382(9) . ?
C16 H16 0.9500 . ?
C17 C18 1.385(9) . ?
C17 H17 0.9500 . ?
C18 C22 1.524(8) . ?
C19 C21 1.509(10) . ?
C19 C20 1.523(11) . ?
C19 H19 1.0000 . ?
C20 H20A 0.9800 . ?
C20 H20B 0.9800 . ?
C20 H20C 0.9800 . ?
C21 H21A 0.9800 . ?
C21 H21B 0.9800 . ?
C21 H21C 0.9800 . ?
C22 C24 1.526(10) . ?
C22 C23 1.534(8) . ?
C22 H22 1.0000 . ?
C23 H23A 0.9800 . ?
C23 H23B 0.9800 . ?
C23 H23C 0.9800 . ?
C24 H24A 0.9800 . ?
C24 H24B 0.9800 . ?
C24 H24C 0.9800 . ?
Se1 C6 1.871(9) . ?
Se1 C3 1.898(10) . ?
C3 C4 1.375(14) . ?
C4 C5 1.395(12) . ?
C4 H4 0.9500 . ?
C5 C6 1.317(10) . ?
C5 H5 0.9500 . ?
C6 H6 0.9500 . ?
Se1A C6A 1.872(13) . ?
Se1A C3A 1.902(14) . ?
C3A C4A 1.378(17) . ?
C4A C5A 1.395(15) . ?
C4A H4A 0.9500 . ?
C5A C6A 1.316(14) . ?
C5A H5A 0.9500 . ?
C6A H6A 0.9500 . ?
Se1B C6B 1.871(13) . ?
Se1B C3B 1.907(14) . ?
C3B C4B 1.385(16) . ?
C4B C5B 1.397(15) . ?
C4B H4B 0.9500 . ?
C5B C6B 1.317(14) . ?
C5B H5B 0.9500 . ?
C6B H6B 0.9500 . ?

loop_
_geom_torsion_atom_site_label_1
_geom_torsion_atom_site_label_2
_geom_torsion_atom_site_label_3
_geom_torsion_atom_site_label_4
_geom_torsion
_geom_torsion_site_symmetry_1
_geom_torsion_site_symmetry_2
_geom_torsion_site_symmetry_3
_geom_torsion_site_symmetry_4
_geom_torsion_publ_flag
C2 N1 N2 N3 -0.5(5) . . . . ?
C7 N1 N2 N3 -177.2(4) . . . . ?
N1 N2 N3 C1 0.0(6) . . . . ?
N1 N2 N3 C13 -179.1(4) . . . . ?
N2 N3 C1 C2 0.4(6) . . . . ?
C13 N3 C1 C2 179.5(5) . . . . ?
N2 N3 C1 C3B 171(3) . . . . ?
C13 N3 C1 C3B -10(4) . . . . ?
N2 N3 C1 Au1 -179.2(4) . . . . ?
C13 N3 C1 Au1 -0.2(8) . . . . ?
N2 N1 C2 C1 0.8(6) . . . . ?
C7 N1 C2 C1 177.1(5) . . . . ?
N2 N1 C2 C3 -179.4(6) . . . . ?
C7 N1 C2 C3 -3.1(10) . . . . ?
N2 N1 C2 C3A -179.5(11) . . . . ?
C7 N1 C2 C3A -3.3(13) . . . . ?
N2 N1 C2 Au1A -177.1(4) . . . . ?
C7 N1 C2 Au1A -0.8(8) . . . . ?
N3 C1 C2 N1 -0.7(6) . . . . ?
C3B C1 C2 N1 -171(4) . . . . ?
Au1 C1 C2 N1 178.9(4) . . . . ?
N3 C1 C2 C3 179.5(7) . . . . ?
Au1 C1 C2 C3 -0.9(10) . . . . ?
N3 C1 C2 C3A 179.6(10) . . . . ?
N3 C1 C2 Au1A 177.1(4) . . . . ?
C3B C1 C2 Au1A 7(4) . . . . ?
N2 N1 C7 C12 97.6(6) . . . . ?
C2 N1 C7 C12 -78.6(7) . . . . ?
N2 N1 C7 C8 -84.2(6) . . . . ?
C2 N1 C7 C8 99.7(7) . . . . ?
C12 C7 C8 C9 -0.8(9) . . . . ?
N1 C7 C8 C9 -178.9(5) . . . . ?
C12 C7 C8 C25 179.8(6) . . . . ?
N1 C7 C8 C25 1.6(8) . . . . ?
C27 C25 C8 C9 -72.0(8) . . . . ?
C26 C25 C8 C9 52.6(9) . . . . ?
C27 C25 C8 C7 107.5(7) . . . . ?
C26 C25 C8 C7 -127.9(7) . . . . ?
C7 C8 C9 C10 0.8(9) . . . . ?
C25 C8 C9 C10 -179.7(6) . . . . ?
C8 C9 C10 C11 -0.4(10) . . . . ?
C9 C10 C11 C12 -0.1(10) . . . . ?
C10 C11 C12 C7 0.2(9) . . . . ?
C10 C11 C12 C28 -179.0(6) . . . . ?
C8 C7 C12 C11 0.3(9) . . . . ?
N1 C7 C12 C11 178.4(5) . . . . ?
C8 C7 C12 C28 179.5(5) . . . . ?
N1 C7 C12 C28 -2.3(8) . . . . ?
C29 C28 C12 C11 -60.3(8) . . . . ?
C30 C28 C12 C11 64.8(8) . . . . ?
C29 C28 C12 C7 120.5(6) . . . . ?
C30 C28 C12 C7 -114.4(7) . . . . ?
N2 N3 C13 C18 -89.4(6) . . . . ?
C1 N3 C13 C18 91.6(7) . . . . ?
N2 N3 C13 C14 90.6(6) . . . . ?
C1 N3 C13 C14 -88.5(7) . . . . ?
C18 C13 C14 C15 0.3(9) . . . . ?
N3 C13 C14 C15 -179.6(5) . . . . ?
C18 C13 C14 C19 178.3(6) . . . . ?
N3 C13 C14 C19 -1.6(9) . . . . ?
C13 C14 C15 C16 0.0(9) . . . . ?
C19 C14 C15 C16 -177.9(6) . . . . ?
C14 C15 C16 C17 0.6(10) . . . . ?
C15 C16 C17 C18 -1.5(11) . . . . ?
C16 C17 C18 C13 1.8(10) . . . . ?
C16 C17 C18 C22 -178.5(6) . . . . ?
C14 C13 C18 C17 -1.2(9) . . . . ?
N3 C13 C18 C17 178.7(5) . . . . ?
C14 C13 C18 C22 179.1(6) . . . . ?
N3 C13 C18 C22 -1.0(8) . . . . ?
C15 C14 C19 C21 65.2(9) . . . . ?
C13 C14 C19 C21 -112.7(8) . . . . ?
C15 C14 C19 C20 -58.6(9) . . . . ?
C13 C14 C19 C20 123.5(7) . . . . ?
C17 C18 C22 C24 -61.6(8) . . . . ?
C13 C18 C22 C24 118.1(7) . . . . ?
C17 C18 C22 C23 61.8(8) . . . . ?
C13 C18 C22 C23 -118.6(6) . . . . ?
N1 C2 C3 C4 -27.2(15) . . . . ?
C1 C2 C3 C4 152.6(10) . . . . ?
N1 C2 C3 Se1 151.8(5) . . . . ?
C1 C2 C3 Se1 -28.4(11) . . . . ?
C6 Se1 C3 C4 -0.3(8) . . . . ?
C6 Se1 C3 C2 -179.6(8) . . . . ?
C2 C3 C4 C5 -178.5(9) . . . . ?
Se1 C3 C4 C5 2.3(12) . . . . ?
C3 C4 C5 C6 -3.9(13) . . . . ?
C4 C5 C6 Se1 3.3(10) . . . . ?
C3 Se1 C6 C5 -1.7(7) . . . . ?
N1 C2 C3A C4A 150.8(17) . . . . ?
C1 C2 C3A C4A -29.6(10) . . . . ?
N1 C2 C3A Se1A -29.2(17) . . . . ?
C1 C2 C3A Se1A 150.4(10) . . . . ?
C2 C3A C4A C5A 180.0(3) . . . . ?
Se1A C3A C4A C5A 0.00(19) . . . . ?
C3A C4A C5A C6A 0.0(4) . . . . ?
C4A C5A C6A Se1A 0.0(4) . . . . ?
C3A Se1A C6A C5A 0.0(3) . . . . ?
N3 C1 C3B C4B 2(9) . . . . ?
C2 C1 C3B C4B 170(5) . . . . ?
N3 C1 C3B Se1B -180(2) . . . . ?
C2 C1 C3B Se1B -11(6) . . . . ?
C1 C3B C4B C5B -179(6) . . . . ?
Se1B C3B C4B C5B 3(7) . . . . ?
C3B C4B C5B C6B -9(8) . . . . ?
C4B C5B C6B Se1B 11(6) . . . . ?
C3B Se1B C6B C5B -8(5) . . . . ?
